data_7117635
loop_
_publ_author_name
'Yu-Tao He'
'Qiang Wang'
'Jiahui Zhao'
'Xue-Yuan Liu'
'Peng-Fei Xu'
'Yong-Min Liang'

_publ_section_title
;
 The copper-catalyzed synthesis of beta-trifluoromethylated acrylonitriles
 and trifluoromethyl-substituted 2H-azirines
;
_journal_name_full Chem.Commun.
_journal_page_first 13209
_journal_paper_doi 10.1039/C5cc05066A
_journal_volume 51
_journal_year 2015
_chemical_formula_moiety 'C13 H15 F3 N4'
_chemical_formula_sum 'C13 H15 F3 N4'
_chemical_formula_weight 284.29
_chemical_name_systematic
;
 ? 
;
_space_group_crystal_system monoclinic
_space_group_IT_number 14
_space_group_name_Hall '-P 2yn'
_space_group_name_H-M_alt 'P 1 21/n 1'
_symmetry_space_group_name_Hall '-P 2yn'
_symmetry_space_group_name_H-M 'P 1 21/n 1'
_atom_sites_solution_hydrogens geom
_atom_sites_solution_primary direct
_atom_sites_solution_secondary difmap
_audit_creation_date 2015-03-13
_audit_creation_method
;
Olex2 1.2
(compiled 2015.01.26 svn.r3150 for OlexSys, GUI svn.r4998)
;
_audit_update_record
;
2015-06-19 deposited with the CCDC.
2015-07-10 downloaded from the CCDC.
;
_cell_angle_alpha 90.00
_cell_angle_beta 99.885(5)
_cell_angle_gamma 90.00
_cell_formula_units_Z 4
_cell_length_a 11.3589(5)
_cell_length_b 8.1467(4)
_cell_length_c 15.8924(7)
_cell_measurement_reflns_used 1125
_cell_measurement_temperature 293(2)
_cell_measurement_theta_max 21.6480
_cell_measurement_theta_min 4.0930
_cell_volume 1448.81(12)
_computing_cell_refinement
;
CrysAlisPro, Agilent Technologies,
Version 1.171.36.28 (release 01-02-2013 CrysAlis171 .NET)
(compiled Feb  1 2013,16:14:44)
;
_computing_data_collection
;
CrysAlisPro, Agilent Technologies,
Version 1.171.36.28 (release 01-02-2013 CrysAlis171 .NET)
(compiled Feb  1 2013,16:14:44)
;
_computing_data_reduction
;
CrysAlisPro, Agilent Technologies,
Version 1.171.36.28 (release 01-02-2013 CrysAlis171 .NET)
(compiled Feb  1 2013,16:14:44)
;
_computing_molecular_graphics 'Olex2 (Dolomanov et al., 2009)'
_computing_publication_material 'Olex2 (Dolomanov et al., 2009)'
_computing_structure_refinement 'ShelXL (Sheldrick, 2008)'
_computing_structure_solution 'ShelXS (Sheldrick, 2008)'
_diffrn_ambient_environment N~2~
_diffrn_ambient_temperature 293(2)
_diffrn_detector 'CCD plate'
_diffrn_detector_area_resol_mean 16.0733
_diffrn_detector_type Eos
_diffrn_measured_fraction_theta_full 0.996
_diffrn_measured_fraction_theta_max 0.996
_diffrn_measurement_details
;
  1 omega   56.00   87.50   1.5000    6.0000
omega____ theta____ kappa____ phi______ frames
    -       20.5854   57.0000  -90.0000 21

  2 omega   47.00   96.50   1.5000    6.0000
omega____ theta____ kappa____ phi______ frames
    -       20.5854  178.0000 -180.0000 33

  3 omega   44.00   71.00   1.5000    6.0000
omega____ theta____ kappa____ phi______ frames
    -       20.5854  178.0000   30.0000 18

  4 omega  -48.00   30.00   1.5000    6.0000
omega____ theta____ kappa____ phi______ frames
    -       20.5854  -57.0000  150.0000 52

  5 omega  -20.00   23.50   1.5000    6.0000
omega____ theta____ kappa____ phi______ frames
    -       20.5854  -99.0000   30.0000 29
;
_diffrn_measurement_device 'four-circle diffractometer'
_diffrn_measurement_device_type 'SuperNova, Dual, Cu at zero, Eos'
_diffrn_measurement_method '\w scans'
_diffrn_orient_matrix_UB_11 -0.0356551000
_diffrn_orient_matrix_UB_12 0.0556823000
_diffrn_orient_matrix_UB_13 -0.0277673000
_diffrn_orient_matrix_UB_21 0.0424639000
_diffrn_orient_matrix_UB_22 -0.0016906000
_diffrn_orient_matrix_UB_23 -0.0279142000
_diffrn_orient_matrix_UB_31 -0.0307499000
_diffrn_orient_matrix_UB_32 -0.0668987000
_diffrn_orient_matrix_UB_33 -0.0223964000
_diffrn_radiation_monochromator mirror
_diffrn_radiation_probe x-ray
_diffrn_radiation_type MoK\a
_diffrn_radiation_wavelength 0.71073
_diffrn_reflns_av_R_equivalents 0.0361
_diffrn_reflns_av_unetI/netI 0.0588
_diffrn_reflns_limit_h_max 13
_diffrn_reflns_limit_h_min -14
_diffrn_reflns_limit_k_max 6
_diffrn_reflns_limit_k_min -10
_diffrn_reflns_limit_l_max 14
_diffrn_reflns_limit_l_min -19
_diffrn_reflns_number 5607
_diffrn_reflns_theta_full 25.50
_diffrn_reflns_theta_max 26.02
_diffrn_reflns_theta_min 3.47
_diffrn_source 'SuperNova (Mo) X-ray Source'
_exptl_absorpt_coefficient_mu 0.108
_exptl_absorpt_correction_T_max 1.00000
_exptl_absorpt_correction_T_min 0.82197
_exptl_absorpt_correction_type multi-scan
_exptl_absorpt_process_details
;
CrysAlisPro, Agilent Technologies,
Version 1.171.36.28 (release 01-02-2013 CrysAlis171 .NET)
(compiled Feb  1 2013,16:14:44)
Empirical absorption correction using spherical harmonics,
 implemented in SCALE3 ABSPACK scaling algorithm.
;
_exptl_crystal_colour 'clear light colourless'
_exptl_crystal_colour_lustre clear
_exptl_crystal_colour_modifier light
_exptl_crystal_colour_primary colourless
_exptl_crystal_density_diffrn 1.303
_exptl_crystal_density_method 'not measured'
_exptl_crystal_description block
_exptl_crystal_F_000 592
_exptl_crystal_size_max 0.32
_exptl_crystal_size_mid 0.26
_exptl_crystal_size_min 0.25
_refine_diff_density_max 0.242
_refine_diff_density_min -0.170
_refine_diff_density_rms 0.036
_refine_ls_extinction_coef 0.026(3)
_refine_ls_extinction_expression Fc^*^=kFc[1+0.001xFc^2^\l^3^/sin(2\q)]^-1/4^
_refine_ls_extinction_method SHELXL
_refine_ls_goodness_of_fit_ref 1.036
_refine_ls_hydrogen_treatment constr
_refine_ls_matrix_type full
_refine_ls_number_parameters 233
_refine_ls_number_reflns 2830
_refine_ls_number_restraints 36
_refine_ls_restrained_S_all 1.074
_refine_ls_R_factor_all 0.1207
_refine_ls_R_factor_gt 0.0637
_refine_ls_shift/su_max 0.000
_refine_ls_shift/su_mean 0.000
_refine_ls_structure_factor_coef Fsqd
_refine_ls_weighting_details 'calc w=1/[\s^2^(Fo^2^)+(0.0691P)^2^+0.3381P] where P=(Fo^2^+2Fc^2^)/3'
_refine_ls_weighting_scheme calc
_refine_ls_wR_factor_gt 0.1508
_refine_ls_wR_factor_ref 0.1959
_reflns_number_gt 1506
_reflns_number_total 2830
_reflns_threshold_expression >2sigma(I)
_cod_data_source_file c5cc05066a2.cif
_cod_data_source_block wangqiang0312
_cod_original_cell_volume 1448.80(11)
_cod_database_code 7117635
_reflns_odcompleteness_completeness 99.59
_reflns_odcompleteness_iscentric 1
_reflns_odcompleteness_theta 26.32
_olex2_refinement_description
;
1. Fixed Uiso
 At 1.2 times of:
  All C(H) groups, All C(H,H) groups
 At 1.5 times of:
  All C(H,H,H) groups
2. Uiso/Uaniso restraints and constraints
Uanis(C9) \\sim Ueq, Uanis(C10) \\sim Ueq, Uanis(C8) \\sim Ueq, Uanis(C3')
\\sim Ueq, Uanis(C1') \\sim Ueq, Uanis(C2') \\sim Ueq: with sigma of 0.01 and
sigma for terminal atoms of 0.02
3. Others
 Fixed Sof: F2'(0.3) F3'(0.3) C1'(0.4) H1'A(0.4) H1'B(0.4) H1'C(0.4) C2'(0.4)
 H2'A(0.4) H2'B(0.4) H2'C(0.4) C3'(0.4) H3'A(0.4) H3'B(0.4) H3'C(0.4) C9(0.6)
 H9A(0.6) H9B(0.6) H9C(0.6) F3(0.7) F2(0.7) C8(0.6) H8A(0.6) H8B(0.6) H8C(0.6)
 C10(0.6) H10A(0.6) H10B(0.6) H10C(0.6)
4.a Secondary CH2 refined with riding coordinates:
 C12(H12A,H12B)
4.b Aromatic/amide H refined with riding coordinates:
 C1(H1), C2(H2), C4(H4), C5(H5)
4.c Idealised Me refined as rotating group:
 C1'(H1'A,H1'B,H1'C), C2'(H2'A,H2'B,H2'C), C3'(H3'A,H3'B,H3'C), C9(H9A,H9B,
 H9C), C8(H8A,H8B,H8C), C10(H10A,H10B,H10C)
;
_olex2_date_sample_data_collection 2015-03-13
_olex2_submission_special_instructions 'No special instructions were received'

loop_
_space_group_symop_id
_space_group_symop_operation_xyz
1 'x, y, z'
2 '-x+1/2, y+1/2, -z+1/2'
3 '-x, -y, -z'
4 'x-1/2, -y-1/2, z-1/2'

loop_
_atom_site_label
_atom_site_type_symbol
_atom_site_fract_x
_atom_site_fract_y
_atom_site_fract_z
_atom_site_U_iso_or_equiv
_atom_site_adp_type
_atom_site_occupancy
_atom_site_calc_flag
_atom_site_disorder_assembly
_atom_site_disorder_group
_atom_site_refinement_flags_posn
_atom_site_refinement_flags_adp
F1 F -0.0751(2) 0.4112(4) 0.12982(19) 0.1386(11) Uani 1 d A . . .
N1 N 0.3246(2) 0.5208(3) 0.12117(14) 0.0578(7) Uani 1 d . . . .
N2 N 0.4303(2) 0.4404(4) 0.13817(16) 0.0768(9) Uani 1 d . . . .
N3 N 0.4158(3) 0.3223(4) 0.18996(18) 0.0855(9) Uani 1 d . . . .
N4 N 0.3027(3) 0.3232(4) 0.20746(17) 0.0787(9) Uani 1 d . . . .
C1 C 0.2607(3) 0.8015(4) 0.08462(18) 0.0670(9) Uani 1 d . . . .
H1 H 0.2354 0.8119 0.1370 0.080 Uiso 1 calc . . R .
C2 C 0.2482(3) 0.9302(4) 0.02745(18) 0.0703(10) Uani 1 d . . . .
H2 H 0.2128 1.0270 0.0415 0.084 Uiso 1 calc . . R .
C3 C 0.2871(3) 0.9193(3) -0.05029(16) 0.0566(8) Uani 1 d B . . .
C4 C 0.3378(3) 0.7735(4) -0.06872(17) 0.0565(8) Uani 1 d . . . .
H4 H 0.3650 0.7631 -0.1204 0.068 Uiso 1 calc . . R .
C5 C 0.3500(3) 0.6420(4) -0.01325(16) 0.0563(8) Uani 1 d . . . .
H5 H 0.3841 0.5443 -0.0275 0.068 Uiso 1 calc . . R .
C6 C 0.3111(3) 0.6578(3) 0.06293(16) 0.0528(7) Uani 1 d . . . .
C7 C 0.2755(3) 1.0633(4) -0.11253(19) 0.0688(9) Uani 1 d . . . .
C11 C 0.2476(3) 0.4472(4) 0.16464(18) 0.0604(8) Uani 1 d . . . .
C12 C 0.1209(3) 0.4942(4) 0.1622(2) 0.0732(10) Uani 1 d A . . .
H12A H 0.1114 0.5334 0.2182 0.088 Uiso 1 calc . . R .
H12B H 0.1017 0.5844 0.1223 0.088 Uiso 1 calc . . R .
C13 C 0.0365(4) 0.3619(8) 0.1374(3) 0.1057(15) Uani 1 d . . . .
F2' F 0.0552(18) 0.233(2) 0.135(2) 0.169(11) Uani 0.30 d A 2 . .
F3' F 0.0484(19) 0.399(3) 0.0400(10) 0.189(9) Uani 0.30 d A 2 . .
C1' C 0.1945(17) 1.026(2) -0.1872(12) 0.143(9) Uani 0.40 d B 2 . U
H1'A H 0.2157 0.9226 -0.2095 0.214 Uiso 0.40 calc B 2 GR .
H1'B H 0.1972 1.1104 -0.2289 0.214 Uiso 0.40 calc B 2 GR .
H1'C H 0.1152 1.0190 -0.1742 0.214 Uiso 0.40 calc B 2 GR .
C2' C 0.4041(16) 1.077(2) -0.1420(12) 0.139(7) Uani 0.40 d B 2 . U
H2'A H 0.4652 1.0892 -0.0926 0.208 Uiso 0.40 calc B 2 GR .
H2'B H 0.4048 1.1705 -0.1787 0.208 Uiso 0.40 calc B 2 GR .
H2'C H 0.4188 0.9792 -0.1724 0.208 Uiso 0.40 calc B 2 GR .
C3' C 0.277(2) 1.2216(13) -0.0679(9) 0.126(5) Uani 0.40 d B 2 . U
H3'A H 0.2014 1.2381 -0.0495 0.189 Uiso 0.40 calc B 2 GR .
H3'B H 0.2901 1.3087 -0.1059 0.189 Uiso 0.40 calc B 2 GR .
H3'C H 0.3396 1.2215 -0.0191 0.189 Uiso 0.40 calc B 2 GR .
C9 C 0.2576(13) 1.0086(16) -0.2043(6) 0.126(5) Uani 0.60 d B 1 . U
H9A H 0.3260 0.9468 -0.2141 0.189 Uiso 0.60 calc B 1 GR .
H9B H 0.2480 1.1030 -0.2410 0.189 Uiso 0.60 calc B 1 GR .
H9C H 0.1875 0.9410 -0.2164 0.189 Uiso 0.60 calc B 1 GR .
F3 F 0.0496(6) 0.2493(9) 0.2059(5) 0.150(3) Uani 0.70 d A 1 . .
F2 F 0.0483(8) 0.2754(13) 0.0728(6) 0.159(5) Uani 0.70 d A 1 . .
C8 C 0.1635(11) 1.1682(14) -0.1070(7) 0.147(4) Uani 0.60 d B 1 . U
H8A H 0.0938 1.0995 -0.1163 0.221 Uiso 0.60 calc B 1 GR .
H8B H 0.1556 1.2525 -0.1498 0.221 Uiso 0.60 calc B 1 GR .
H8C H 0.1717 1.2176 -0.0515 0.221 Uiso 0.60 calc B 1 GR .
C10 C 0.3817(13) 1.1663(15) -0.0966(9) 0.154(6) Uani 0.60 d B 1 . U
H10A H 0.3986 1.1953 -0.0372 0.231 Uiso 0.60 calc B 1 GR .
H10B H 0.3682 1.2642 -0.1305 0.231 Uiso 0.60 calc B 1 GR .
H10C H 0.4483 1.1073 -0.1116 0.231 Uiso 0.60 calc B 1 GR .

loop_
_atom_site_aniso_label
_atom_site_aniso_U_11
_atom_site_aniso_U_22
_atom_site_aniso_U_33
_atom_site_aniso_U_23
_atom_site_aniso_U_13
_atom_site_aniso_U_12
F1 0.0657(15) 0.154(3) 0.199(3) -0.034(2) 0.0308(16) -0.0172(17)
N1 0.0538(15) 0.0647(16) 0.0554(13) 0.0107(12) 0.0112(11) 0.0021(13)
N2 0.0594(17) 0.094(2) 0.0781(17) 0.0304(16) 0.0150(13) 0.0143(16)
N3 0.077(2) 0.102(2) 0.0796(18) 0.0313(17) 0.0204(15) 0.0225(19)
N4 0.083(2) 0.084(2) 0.0728(17) 0.0263(15) 0.0217(15) 0.0108(18)
C1 0.094(3) 0.060(2) 0.0525(16) -0.0034(15) 0.0279(16) 0.0031(19)
C2 0.103(3) 0.0482(18) 0.0645(18) -0.0041(15) 0.0268(18) 0.0058(18)
C3 0.071(2) 0.0476(17) 0.0511(15) -0.0002(13) 0.0106(14) -0.0031(16)
C4 0.0660(19) 0.0574(18) 0.0484(15) 0.0011(13) 0.0159(13) -0.0006(16)
C5 0.0610(18) 0.0557(18) 0.0539(15) -0.0003(14) 0.0147(13) 0.0013(15)
C6 0.0577(17) 0.0518(17) 0.0493(15) 0.0042(13) 0.0101(13) -0.0063(15)
C7 0.093(3) 0.0513(18) 0.0606(17) 0.0024(15) 0.0094(17) -0.0075(19)
C11 0.0632(19) 0.0611(19) 0.0588(16) 0.0076(15) 0.0159(15) -0.0015(17)
C12 0.065(2) 0.068(2) 0.093(2) 0.0004(18) 0.0289(18) -0.0033(19)
C13 0.073(3) 0.113(4) 0.134(5) -0.049(4) 0.025(3) -0.014(3)
F2' 0.152(14) 0.070(7) 0.30(4) -0.04(2) 0.08(3) -0.046(8)
F3' 0.151(12) 0.30(2) 0.101(9) -0.035(13) -0.020(7) -0.001(17)
C1' 0.147(13) 0.108(13) 0.139(14) 0.070(11) -0.069(11) -0.063(11)
C2' 0.126(10) 0.120(12) 0.182(14) 0.081(10) 0.058(11) -0.017(10)
C3' 0.213(14) 0.051(6) 0.128(9) 0.015(6) 0.063(11) 0.017(9)
C9 0.229(14) 0.092(6) 0.058(4) 0.017(4) 0.030(7) 0.028(9)
F3 0.123(4) 0.124(5) 0.209(6) 0.062(5) 0.049(4) -0.038(3)
F2 0.115(4) 0.192(11) 0.170(9) -0.112(9) 0.022(7) -0.020(7)
C8 0.175(9) 0.150(8) 0.138(7) 0.088(6) 0.083(6) 0.101(8)
C10 0.157(11) 0.111(9) 0.167(10) 0.057(7) -0.048(9) -0.079(8)

loop_
_atom_type_symbol
_atom_type_description
_atom_type_scat_dispersion_real
_atom_type_scat_dispersion_imag
_atom_type_scat_source
C C 0.0033 0.0016 'International Tables Vol C Tables 4.2.6.8 and 6.1.1.4'
H H 0.0000 0.0000 'International Tables Vol C Tables 4.2.6.8 and 6.1.1.4'
F F 0.0171 0.0103 'International Tables Vol C Tables 4.2.6.8 and 6.1.1.4'
N N 0.0061 0.0033 'International Tables Vol C Tables 4.2.6.8 and 6.1.1.4'

loop_
_geom_angle_atom_site_label_1
_geom_angle_atom_site_label_2
_geom_angle_atom_site_label_3
_geom_angle
_geom_angle_site_symmetry_1
_geom_angle_site_symmetry_3
N2 N1 C6 119.7(2) . .
C11 N1 N2 108.3(2) . .
C11 N1 C6 131.9(3) . .
N3 N2 N1 106.3(3) . .
N2 N3 N4 110.7(3) . .
C11 N4 N3 106.3(3) . .
C2 C1 H1 120.6 . .
C6 C1 H1 120.6 . .
C6 C1 C2 118.9(3) . .
C1 C2 H2 119.1 . .
C1 C2 C3 121.8(3) . .
C3 C2 H2 119.1 . .
C2 C3 C7 121.6(3) . .
C4 C3 C2 117.1(3) . .
C4 C3 C7 121.3(3) . .
C3 C4 H4 118.8 . .
C3 C4 C5 122.3(3) . .
C5 C4 H4 118.8 . .
C4 C5 H5 120.6 . .
C6 C5 C4 118.8(3) . .
C6 C5 H5 120.6 . .
C1 C6 N1 120.1(2) . .
C5 C6 N1 118.8(3) . .
C5 C6 C1 121.0(3) . .
C3 C7 C2' 105.1(6) . .
C3 C7 C8 111.6(4) . .
C1' C7 C3 110.6(8) . .
C1' C7 C2' 105.3(11) . .
C1' C7 C3' 123.3(12) . .
C1' C7 C9 32.6(10) . .
C1' C7 C8 75.0(10) . .
C1' C7 C10 132.5(9) . .
C3' C7 C3 111.6(5) . .
C3' C7 C2' 98.4(10) . .
C3' C7 C9 135.7(8) . .
C3' C7 C8 55.1(8) . .
C9 C7 C3 112.5(6) . .
C9 C7 C2' 73.6(9) . .
C9 C7 C8 104.1(7) . .
C8 C7 C2' 140.6(7) . .
C10 C7 C3 110.7(5) . .
C10 C7 C2' 41.0(7) . .
C10 C7 C3' 58.1(8) . .
C10 C7 C9 108.0(8) . .
C10 C7 C8 109.7(7) . .
N1 C11 C12 125.8(3) . .
N4 C11 N1 108.4(3) . .
N4 C11 C12 125.8(3) . .
C11 C12 H12A 108.7 . .
C11 C12 H12B 108.7 . .
H12A C12 H12B 107.6 . .
C13 C12 C11 114.1(3) . .
C13 C12 H12A 108.7 . .
C13 C12 H12B 108.7 . .
F1 C13 C12 112.3(5) . .
F1 C13 F3' 95.4(9) . .
F1 C13 F3 104.0(5) . .
C12 C13 F3' 87.8(9) . .
F2' C13 F1 119.2(11) . .
F2' C13 C12 127.6(12) . .
F2' C13 F3' 95.9(16) . .
F2' C13 F3 52.6(16) . .
F2' C13 F2 52.0(14) . .
F3 C13 C12 107.2(5) . .
F3 C13 F3' 148.2(10) . .
F2 C13 F1 109.2(5) . .
F2 C13 C12 118.3(7) . .
F2 C13 F3' 44.5(7) . .
F2 C13 F3 104.5(8) . .
C7 C1' H1'A 109.5 . .
C7 C1' H1'B 109.5 . .
C7 C1' H1'C 109.5 . .
H1'A C1' H1'B 109.5 . .
H1'A C1' H1'C 109.5 . .
H1'B C1' H1'C 109.5 . .
C7 C2' H2'A 109.5 . .
C7 C2' H2'B 109.5 . .
C7 C2' H2'C 109.5 . .
H2'A C2' H2'B 109.5 . .
H2'A C2' H2'C 109.5 . .
H2'B C2' H2'C 109.5 . .
C7 C3' H3'A 109.5 . .
C7 C3' H3'B 109.5 . .
C7 C3' H3'C 109.5 . .
H3'A C3' H3'B 109.5 . .
H3'A C3' H3'C 109.5 . .
H3'B C3' H3'C 109.5 . .
C7 C9 H9A 109.5 . .
C7 C9 H9B 109.5 . .
C7 C9 H9C 109.5 . .
C7 C8 H8A 109.5 . .
C7 C8 H8B 109.5 . .
C7 C8 H8C 109.5 . .
C7 C10 H10A 109.5 . .
C7 C10 H10B 109.5 . .
C7 C10 H10C 109.5 . .

loop_
_geom_bond_atom_site_label_1
_geom_bond_atom_site_label_2
_geom_bond_distance
_geom_bond_site_symmetry_2
F1 C13 1.315(5) .
N1 N2 1.353(3) .
N1 C6 1.441(3) .
N1 C11 1.345(4) .
N2 N3 1.295(3) .
N3 N4 1.361(4) .
N4 C11 1.314(4) .
C1 H1 0.9300 .
C1 C2 1.379(4) .
C1 C6 1.373(4) .
C2 H2 0.9300 .
C2 C3 1.384(4) .
C3 C4 1.374(4) .
C3 C7 1.525(4) .
C4 H4 0.9300 .
C4 C5 1.379(4) .
C5 H5 0.9300 .
C5 C6 1.364(4) .
C7 C1' 1.404(15) .
C7 C2' 1.613(16) .
C7 C3' 1.471(12) .
C7 C9 1.505(10) .
C7 C8 1.547(9) .
C7 C10 1.455(11) .
C11 C12 1.484(4) .
C12 H12A 0.9700 .
C12 H12B 0.9700 .
C12 C13 1.451(6) .
C13 F2' 1.072(16) .
C13 F3' 1.604(19) .
C13 F3 1.412(9) .
C13 F2 1.272(9) .
C1' H1'A 0.9600 .
C1' H1'B 0.9600 .
C1' H1'C 0.9600 .
C2' H2'A 0.9600 .
C2' H2'B 0.9600 .
C2' H2'C 0.9600 .
C3' H3'A 0.9600 .
C3' H3'B 0.9600 .
C3' H3'C 0.9600 .
C9 H9A 0.9600 .
C9 H9B 0.9600 .
C9 H9C 0.9600 .
C8 H8A 0.9600 .
C8 H8B 0.9600 .
C8 H8C 0.9600 .
C10 H10A 0.9600 .
C10 H10B 0.9600 .
C10 H10C 0.9600 .

loop_
_geom_torsion_atom_site_label_1
_geom_torsion_atom_site_label_2
_geom_torsion_atom_site_label_3
_geom_torsion_atom_site_label_4
_geom_torsion
_geom_torsion_site_symmetry_1
_geom_torsion_site_symmetry_2
_geom_torsion_site_symmetry_3
_geom_torsion_site_symmetry_4
N1 N2 N3 N4 0.0(4) . . . .
N1 C11 C12 C13 123.7(4) . . . .
N2 N1 C6 C1 -132.5(3) . . . .
N2 N1 C6 C5 47.0(4) . . . .
N2 N1 C11 N4 -0.4(3) . . . .
N2 N1 C11 C12 -178.4(3) . . . .
N2 N3 N4 C11 -0.2(4) . . . .
N3 N4 C11 N1 0.4(3) . . . .
N3 N4 C11 C12 178.3(3) . . . .
N4 C11 C12 C13 -53.9(5) . . . .
C1 C2 C3 C4 0.6(5) . . . .
C1 C2 C3 C7 -178.7(3) . . . .
C2 C1 C6 N1 -179.6(3) . . . .
C2 C1 C6 C5 0.9(5) . . . .
C2 C3 C4 C5 0.3(4) . . . .
C2 C3 C7 C1' -113.7(11) . . . .
C2 C3 C7 C2' 133.1(9) . . . .
C2 C3 C7 C3' 27.5(12) . . . .
C2 C3 C7 C9 -148.8(7) . . . .
C2 C3 C7 C8 -32.2(7) . . . .
C2 C3 C7 C10 90.3(9) . . . .
C3 C4 C5 C6 -0.6(4) . . . .
C4 C3 C7 C1' 67.0(11) . . . .
C4 C3 C7 C2' -46.2(9) . . . .
C4 C3 C7 C3' -151.8(11) . . . .
C4 C3 C7 C9 32.0(7) . . . .
C4 C3 C7 C8 148.5(7) . . . .
C4 C3 C7 C10 -89.0(9) . . . .
C4 C5 C6 N1 -179.5(2) . . . .
C4 C5 C6 C1 0.0(4) . . . .
C6 N1 N2 N3 -178.4(2) . . . .
C6 N1 C11 N4 178.0(3) . . . .
C6 N1 C11 C12 0.1(5) . . . .
C6 C1 C2 C3 -1.2(5) . . . .
C7 C3 C4 C5 179.6(3) . . . .
C11 N1 N2 N3 0.3(3) . . . .
C11 N1 C6 C1 49.2(4) . . . .
C11 N1 C6 C5 -131.2(3) . . . .
C11 C12 C13 F1 -175.3(4) . . . .
C11 C12 C13 F2' 15(2) . . . .
C11 C12 C13 F3' -80.4(9) . . . .
C11 C12 C13 F3 71.1(6) . . . .
C11 C12 C13 F2 -46.6(9) . . . .
